data_7160365
loop_
_publ_author_name
'Toman, Daniel'
'Nemec, Ivan'
'Kurka, Ond\<rej'
'Pribylka, Adam'
'Canka\<r, Petr'

_publ_section_title
;
 Axially chiral dimethylaminobenzimidazoles and their preliminary
 evaluation as acyl-transfer reagents
;
_journal_name_full 'Organic &amp; Biomolecular Chemistry'
_journal_paper_doi 10.1039/D4OB02052A
_journal_year 2025
_chemical_absolute_configuration ad
_chemical_formula_moiety 'C23 H24 N4, C2 H6 O'
_chemical_formula_sum 'C25 H30 N4 O'
_chemical_formula_weight 402.53
_space_group_crystal_system monoclinic
_space_group_IT_number 4
_space_group_name_Hall 'P 2yb'
_space_group_name_H-M_alt 'P 1 21 1'
_atom_sites_solution_hydrogens geom
_atom_sites_solution_primary dual
_audit_creation_date 2024-11-26
_audit_creation_method
;
Olex2 1.3-ac4
(compiled 2020.11.27 svn.r5f609507 for Rigaku Oxford Diffraction, GUI svn.r6214)
;
_audit_update_record
;
2024-12-02 deposited with the CCDC.	2025-02-06 downloaded from the CCDC.
;
_cell_angle_alpha 90
_cell_angle_beta 93.5230(10)
_cell_angle_gamma 90
_cell_formula_units_Z 2
_cell_length_a 7.46170(10)
_cell_length_b 13.90680(10)
_cell_length_c 10.46010(10)
_cell_measurement_reflns_used 18399
_cell_measurement_temperature 89.9(4)
_cell_measurement_theta_max 69.7260
_cell_measurement_theta_min 4.2230
_cell_volume 1083.376(19)
_computing_cell_refinement 'CrysAlisPro 1.171.43.115a (Rigaku OD, 2024)'
_computing_data_collection 'CrysAlisPro system (CCD 42.57a 64-bit (release 20-05-2022))'
_computing_data_reduction 'CrysAlisPro 1.171.43.115a (Rigaku OD, 2024)'
_computing_molecular_graphics 'Olex2 1.3-ac4 (Dolomanov et al., 2009)'
_computing_publication_material 'Olex2 1.3-ac4 (Dolomanov et al., 2009)'
_computing_structure_refinement 'SHELXL 2016/6 (Sheldrick, 2015)'
_computing_structure_solution 'SHELXT 2014/4 (Sheldrick, 2014)'
_diffrn_ambient_environment N~2~
_diffrn_ambient_temperature 89.9(4)
_diffrn_detector 'Hybrid Pixel Array Detector'
_diffrn_detector_area_resol_mean 10.0000
_diffrn_detector_type HyPix3000
_diffrn_measured_fraction_theta_full 1.000
_diffrn_measured_fraction_theta_max 0.995
_diffrn_measurement_details
;
List of Runs (angles in degrees, time in seconds):

  # Type    Start    End  Width  t~exp~   \w     \q     \k     \f   Frames
#--------------------------------------------------------------------------
  1  \w    -46.00  -2.00   0.50    0.40    --  -42.75 110.00 116.00   88
  2  \w    -82.00 -55.00   0.50    0.40    --  -42.75 110.00 116.00   54
  3  \w    -98.00 -67.00   0.50    1.50    --  -95.95 110.00 116.00   62
  4  \w   -146.00-121.00   0.50    1.50    --  -95.95-110.00  21.00   50
  5  \w     82.00 113.00   0.50    1.50    --   97.51 110.00 116.00   62
  6  \w     46.00  88.00   0.50    1.50    --   97.51-110.00  21.00   84
  7  \w    -27.00   0.00   0.50    0.40    --   10.00 106.00  45.08   54
  8  \w    -22.00   7.00   0.50    0.40    --   14.00 103.00-138.68   58
  9  \w    -13.00  12.00   0.50    0.40    --   22.00 102.00  99.71   50
 10  \w     -3.00  27.00   0.50    0.40    --   26.00  97.00-151.13   60
 11  \w     -2.00  23.00   0.50    0.40    --   30.00  97.00-105.53   50
 12  \w      2.00  27.00   0.50    0.40    --   34.00  95.00 -47.19   50
 13  \w     10.00  35.00   0.50    0.40    --   38.00  85.00-173.61   50
 14  \w    -34.00  -7.00   0.50    0.40    --  -38.00 -94.00  60.66   54
 15  \w    -34.00  -8.00   0.50    0.40    --  -38.00 -91.00 104.91   52
 16  \w      8.00  33.00   0.50    0.40    --   38.00  92.00  58.11   50
 17  \w      7.00  32.00   0.50    0.40    --   38.00  94.00  82.67   50
 18  \w    -35.00  -9.00   0.50    0.40    --  -38.00 -90.00 -56.52   52
 19  \w     12.00  41.00   0.50    0.40    --   42.00  92.00-147.98   58
 20  \w    -41.00 -15.00   0.50    0.40    --  -42.00 -82.00 106.03   52
 21  \w     12.00  37.00   0.50    0.40    --   42.00  90.00   5.83   50
 22  \w    -95.00 -19.00   0.50    0.40    --  -42.75 138.00-150.00  152
 23  \w    -99.00 -59.00   0.50    0.40    --  -42.75 138.00 -30.00   80
 24  \w    -90.00 -20.00   0.50    0.40    --  -42.75 138.00 150.00  140
 25  \w     49.00  75.00   0.50    0.40    --   44.32-110.00  21.00   52
 26  \w     16.00  41.00   0.50    0.40    --   44.32  86.00  10.69   50
 27  \w     17.00  42.00   0.50    0.40    --   46.00  88.00 -28.67   50
 28  \w     16.00  41.00   0.50    0.40    --   46.00  91.00 -55.33   50
 29  \w     16.00  41.00   0.50    0.40    --   46.00  90.00-108.09   50
 30  \w    -41.00 -16.00   0.50    0.40    --  -46.00 -92.00 167.57   50
 31  \w     26.00  51.00   0.50    0.40    --   50.00  77.00  42.88   50
 32  \w    -86.00 -37.00   0.50    0.40    --  -54.00 -62.00  86.62   98
 33  \w    -61.00 -29.00   0.50    0.40    --  -54.00 -77.00 134.29   64
 34  \w    -71.00 -34.00   0.50    0.40    --  -58.00 -73.00   8.28   74
 35  \w   -119.00 -94.00   0.50    0.40    --  -58.00 -73.00   8.28   50
 36  \w    -59.00 -33.00   0.50    0.40    --  -58.00 -76.00-168.44   52
 37  \w    -69.00 -33.00   0.50    0.40    --  -58.00 -76.00-128.88   72
 38  \w    -59.00 -34.00   0.50    0.40    --  -58.00 -73.00 -97.31   50
 39  \w     33.00  59.00   0.50    0.40    --   58.00  77.00 -12.75   52
 40  \w    -61.00 -33.00   0.50    0.40    --  -58.00 -77.00 -30.12   56
 41  \w   -124.00 -85.00   0.50    0.40    --  -58.00 -77.00 -30.12   78
 42  \w   -122.00 -96.00   0.50    0.40    --  -58.00 -73.00 -97.31   52
 43  \w   -117.00 -91.00   0.50    0.40    --  -58.00 -76.00-168.44   52
 44  \w    -62.00 -37.00   0.50    0.40    --  -62.00 -75.00  96.17   50
 45  \w    -70.00 -40.00   0.50    0.40    --  -62.00 -69.00  68.39   60
 46  \w    -70.00 -39.00   0.50    0.40    --  -62.00 -70.00  37.32   62
 47  \w    -65.00 -39.00   0.50    0.40    --  -62.00 -70.00 151.10   52
 48  \w    -89.00 -41.00   0.50    0.40    --  -62.00 -67.00  55.11   96
 49  \w   -127.00-102.00   0.50    0.40    --  -62.00 -67.00  55.11   50
 50  \w    -71.00 -45.00   0.50    0.40    --  -62.00 -57.00 100.84   52
 51  \w    -86.00 -41.00   0.50    0.40    --  -66.00 -76.00-123.49   90
 52  \w   -128.00 -97.00   0.50    0.40    --  -66.00 -76.00-123.49   62
 53  \w    -70.00 -45.00   0.50    1.50    --  -70.00 -76.00  69.58   50
 54  \w    -70.00 -45.00   0.50    1.50    --  -70.00 -75.00 -39.36   50
 55  \w   -128.00-103.00   0.50    1.50    --  -70.00 -75.00 -39.36   50
 56  \w     45.00  71.00   0.50    0.40    --   70.00  77.00  59.64   52
 57  \w    109.00 136.00   0.50    0.40    --   70.00  77.00  59.64   54
 58  \w    -82.00 -49.00   0.50    1.50    --  -74.00 -77.00 107.26   66
 59  \w   -128.00-103.00   0.50    1.50    --  -74.00 -77.00 107.26   50
 60  \w     52.00  78.00   0.50    1.50    --   74.00  75.00 117.20   52
 61  \w    -88.00 -49.00   0.50    1.50    --  -74.00 -77.00 -54.31   78
 62  \w   -138.00 -96.00   0.50    1.50    --  -74.00 -77.00 -54.31   84
 63  \w    -85.00 -55.00   0.50    1.50    --  -78.00 -74.00 -81.71   60
 64  \w    -78.00 -53.00   0.50    1.50    --  -78.00 -75.00 129.33   50
 65  \w    -82.00 -54.00   0.50    1.50    --  -78.00 -75.00 155.78   56
 66  \w   -145.00-120.00   0.50    1.50    --  -78.00 -76.00 103.39   50
 67  \w    -82.00 -53.00   0.50    1.50    --  -78.00 -75.00   9.36   58
 68  \w   -138.00-112.00   0.50    1.50    --  -78.00 -75.00   9.36   52
 69  \w   -108.00 -53.00   0.50    1.50    --  -78.00 -76.00 103.39  110
 70  \w    -88.00 -58.00   0.50    1.50    --  -78.00 -67.00-141.76   60
 71  \w   -109.00 -60.00   0.50    1.50    --  -82.00 -77.00 173.70   98
 72  \w    -84.00 -58.00   0.50    1.50    --  -82.00 -74.00 -96.92   52
 73  \w   -118.00 -58.00   0.50    1.50    --  -82.00 -74.00  57.39  120
 74  \w    -90.00 -59.00   0.50    1.50    --  -82.00 -71.00-158.47   62
 75  \w   -148.00-122.00   0.50    1.50    --  -82.00 -71.00-158.47   52
 76  \w    -83.00 -58.00   0.50    1.50    --  -82.00 -73.00  -4.99   50
 77  \w    -85.00 -59.00   0.50    1.50    --  -82.00 -75.00-113.22   52
 78  \w   -106.00 -61.00   0.50    1.50    --  -86.00 -75.00 -30.39   90
 79  \w    -87.00 -61.00   0.50    1.50    --  -86.00 -76.00-128.76   52
 80  \w   -150.00-102.00   0.50    1.50    --  -86.00 -76.00-128.76   96
 81  \w    -94.00 -61.00   0.50    1.50    --  -86.00 -75.00  46.76   66
 82  \w    -98.00 -63.00   0.50    1.50    --  -86.00 -76.00  -3.66   70
 83  \w    -89.00 -63.00   0.50    1.50    --  -86.00 -74.00 -89.29   52
 84  \w   -147.00 -97.00   0.50    1.50    --  -86.00 -74.00 -89.29  100
 85  \w   -129.00 -99.00   0.50    1.50    --  -86.00 -75.00  46.76   60
 86  \w    -88.00 -63.00   0.50    1.50    --  -86.00 -73.00 140.49   50
 87  \w    -91.00 -63.00   0.50    1.50    --  -86.00 -69.00-172.65   56
 88  \w   -133.00 -66.00   0.50    1.50    --  -90.00 -76.00 137.33  134
 89  \w   -136.00 -88.00   0.50    1.50    --  -94.00 -60.00 179.03   96
 90  \w   -160.00-130.00   0.50    1.50    --  -95.95 -76.00 117.88   60
 91  \w   -126.00 -75.00   0.50    1.50    --  -95.95 -68.00 -60.00  102
 92  \w   -162.00 -79.00   0.50    1.50    --  -95.95 -68.00-150.00  166
 93  \w   -105.00 -33.00   0.50    1.50    --  -95.95  77.00 120.00  144
 94  \w    -81.00 -40.00   0.50    1.50    --  -95.95  68.00  60.00   82
 95  \w   -164.00 -75.00   0.50    1.50    --  -95.95 -77.00   0.00  178
 96  \w   -143.00 -90.00   0.50    1.50    --  -95.95 -33.00   0.00  106
 97  \w    -99.00 -74.00   0.50    1.50    --  -95.95 -68.00  90.00   50
 98  \w   -132.00-106.00   0.50    1.50    --  -95.95 -68.00  90.00   52
 99  \w    -98.00 -71.00   0.50    1.50    --  -95.95 -77.00-180.00   54
100  \w    -74.00 -33.00   0.50    1.50    --  -95.95  68.00 -30.00   82
101  \w   -107.00 -71.00   0.50    1.50    --  -95.95 -76.00 117.88   72
102  \w   -162.00 -99.00   0.50    1.50    --  -95.95 -59.00-120.00  126
103  \w   -165.00 -84.00   0.50    1.50    --  -95.95 -96.00 -60.00  162
104  \w   -161.00 -77.00   0.50    1.50    --  -95.95 -77.00 -90.00  168
105  \w   -159.00 -76.00   0.50    1.50    --  -95.95 -77.00 -30.00  166
106  \w    -68.00 -30.00   0.50    1.50    --  -95.95 145.00 150.00   76
107  \w   -127.00 -88.00   0.50    1.50    --  -95.95 145.00 150.00   78
108  \w    -64.00 -38.00   0.50    1.50    --  -95.95 110.00 116.00   52
109  \w   -100.00 -74.00   0.50    1.50    --  -95.95 -77.00  30.00   52
110  \w   -148.00-119.00   0.50    1.50    --  -95.95 -77.00  30.00   58
111  \w     73.00 154.00   0.50    1.50    --   97.51  77.00  90.00  162
112  \w     74.00 126.00   0.50    1.50    --   97.51  77.00 -60.00  104
113  \w    129.00 155.00   0.50    1.50    --   97.51  68.00 -90.00   52
114  \w     31.00  56.00   0.50    1.50    --   97.51 -50.00 150.00   50
115  \w     43.00  68.00   0.50    1.50    --   97.51 -59.00  60.00   50
116  \w     76.00 102.00   0.50    1.50    --   97.51  68.00 -90.00   52
117  \w    137.00 162.00   0.50    1.50    --   97.51  68.00-120.00   50
118  \w     79.00 105.00   0.50    1.50    --   97.51  68.00-120.00   52
119  \w    117.00 162.00   0.50    1.50    --   97.51 117.00   0.00   90
120  \w     73.00 160.00   0.50    1.50    --   97.51  77.00  60.00  174
121  \w     73.00 144.00   0.50    1.50    --   97.51  77.00  30.00  142
122  \w     75.00 163.00   0.50    1.50    --   97.51  68.00 120.00  176
123  \w     33.00  67.00   0.50    1.50    --   97.51 -59.00-120.00   68
124  \w     38.00 107.00   0.50    1.50    --   97.51 -96.00 -90.00  138
125  \w     31.00  56.00   0.50    1.50    --   97.51 -50.00 -30.00   50
126  \w     78.00 109.00   0.50    1.50    --   97.51-117.00   0.00   62
127  \w     40.00  74.00   0.50    1.50    --   97.51-117.00   0.00   68
128  \w     31.00  56.00   0.50    1.50    --   97.51 -59.00   0.00   50
129  \w     80.00 162.00   0.50    1.50    --   97.51 117.00 -30.00  164
130  \w     31.00  56.00   0.50    1.50    --   97.51 -50.00 -90.00   50
131  \w     76.00 102.00   0.50    1.50    --   97.51  68.00  90.00   52
132  \w     37.00 101.00   0.50    1.50    --   97.51-117.00-150.00  128
;
_diffrn_measurement_device 'four-circle diffractometer'
_diffrn_measurement_device_type 'XtaLAB Synergy, Single source at home/near, HyPix3000'
_diffrn_measurement_method '\w scans'
_diffrn_orient_matrix_type 'CrysAlisPro convention (1999,Acta A55,543-557)'
_diffrn_orient_matrix_UB_11 -0.0263931000
_diffrn_orient_matrix_UB_12 -0.0394180000
_diffrn_orient_matrix_UB_13 -0.1375397000
_diffrn_orient_matrix_UB_21 -0.0348130000
_diffrn_orient_matrix_UB_22 -0.1010501000
_diffrn_orient_matrix_UB_23 0.0535251000
_diffrn_orient_matrix_UB_31 -0.2021699000
_diffrn_orient_matrix_UB_32 0.0224572000
_diffrn_orient_matrix_UB_33 -0.0005856000
_diffrn_radiation_monochromator mirror
_diffrn_radiation_probe x-ray
_diffrn_radiation_type 'Cu K\a'
_diffrn_radiation_wavelength 1.54184
_diffrn_reflns_av_R_equivalents 0.0362
_diffrn_reflns_av_unetI/netI 0.0227
_diffrn_reflns_Laue_measured_fraction_full 1.000
_diffrn_reflns_Laue_measured_fraction_max 0.995
_diffrn_reflns_limit_h_max 8
_diffrn_reflns_limit_h_min -8
_diffrn_reflns_limit_k_max 16
_diffrn_reflns_limit_k_min -16
_diffrn_reflns_limit_l_max 12
_diffrn_reflns_limit_l_min -12
_diffrn_reflns_number 23039
_diffrn_reflns_point_group_measured_fraction_full 0.999
_diffrn_reflns_point_group_measured_fraction_max 0.989
_diffrn_reflns_theta_full 67.684
_diffrn_reflns_theta_max 69.603
_diffrn_reflns_theta_min 4.235
_diffrn_source 'micro-focus sealed X-ray tube'
_diffrn_source_type 'PhotonJet (Cu) X-ray Source'
_exptl_absorpt_coefficient_mu 0.602
_exptl_absorpt_correction_T_max 1.00000
_exptl_absorpt_correction_T_min 0.71201
_exptl_absorpt_correction_type multi-scan
_exptl_absorpt_process_details
;
CrysAlisPro 1.171.43.115a (Rigaku Oxford Diffraction, 2024)
Empirical absorption correction using spherical harmonics,
implemented in SCALE3 ABSPACK scaling algorithm.
;
_exptl_crystal_colour colourless
_exptl_crystal_colour_primary colourless
_exptl_crystal_density_diffrn 1.234
_exptl_crystal_description prism
_exptl_crystal_F_000 432
_exptl_crystal_size_max 0.34
_exptl_crystal_size_mid 0.18
_exptl_crystal_size_min 0.11
_refine_diff_density_max 0.133
_refine_diff_density_min -0.185
_refine_diff_density_rms 0.041
_refine_ls_abs_structure_details
;
 Flack x determined using 1834 quotients [(I+)-(I-)]/[(I+)+(I-)]
 (Parsons, Flack and Wagner, Acta Cryst. B69 (2013) 249-259).
;
_refine_ls_abs_structure_Flack -0.09(9)
_refine_ls_extinction_method none
_refine_ls_goodness_of_fit_ref 1.065
_refine_ls_hydrogen_treatment constr
_refine_ls_matrix_type full
_refine_ls_number_parameters 275
_refine_ls_number_reflns 4030
_refine_ls_number_restraints 1
_refine_ls_restrained_S_all 1.065
_refine_ls_R_factor_all 0.0297
_refine_ls_R_factor_gt 0.0286
_refine_ls_shift/su_max 0.000
_refine_ls_shift/su_mean 0.000
_refine_ls_structure_factor_coef Fsqd
_refine_ls_weighting_details 'w=1/[\s^2^(Fo^2^)+(0.0396P)^2^+0.1274P] where P=(Fo^2^+2Fc^2^)/3'
_refine_ls_weighting_scheme calc
_refine_ls_wR_factor_gt 0.0711
_refine_ls_wR_factor_ref 0.0717
_reflns_Friedel_coverage 0.903
_reflns_Friedel_fraction_full 0.997
_reflns_Friedel_fraction_max 0.982
_reflns_number_gt 3922
_reflns_number_total 4030
_reflns_threshold_expression 'I > 2\s(I)'
_cod_data_source_file d4ob02052a2.cif
_cod_data_source_block Ra5f
_cod_database_code 7160365
_shelx_shelxl_version_number 2016/6
_chemical_oxdiff_formula 'C H N O '
_shelx_space_group_comment
;
The symmetry employed for this shelxl refinement is uniquely defined
by the following loop, which should always be used as a source of
symmetry information in preference to the above space-group names.
They are only intended as comments.
;
_shelx_estimated_absorpt_t_max 0.937
_shelx_estimated_absorpt_t_min 0.821
_reflns_odcompleteness_completeness 100.00
_reflns_odcompleteness_iscentric 1
_reflns_odcompleteness_theta 68.13
_olex2_refinement_description
;
1. Fixed Uiso
 At 1.2 times of:
  All C(H) groups, All C(H,H) groups
 At 1.5 times of:
  All C(H,H,H) groups, All O(H) groups
2.a Secondary CH2 refined with riding coordinates:
 C24(H24A,H24B), C20(H20A,H20B), C21(H21A,H21B), C22(H22A,H22B), C23(H23A,H23B)
2.b Aromatic/amide H refined with riding coordinates:
 C2(H2), C3(H3), C4(H4), C5(H5), C11(H11), C12(H12), C13(H13), C15(H15),
 C16(H16), C17(H17)
2.c Idealised Me refined as rotating group:
 C25(H25A,H25B,H25C), C8(H8A,H8B,H8C), C9(H9A,H9B,H9C)
2.d Idealised tetrahedral OH refined as rotating group:
 O1(H1)
;
_olex2_submission_special_instructions 'No special instructions were received'
_oxdiff_exptl_absorpt_empirical_details
;
Empirical correction (ABSPACK) includes:
- Absorption correction using spherical harmonics
- Frame scaling
;
_oxdiff_exptl_absorpt_empirical_full_max 1.370
_oxdiff_exptl_absorpt_empirical_full_min 0.744

loop_
_space_group_symop_operation_xyz
'x, y, z'
'-x, y+1/2, -z'

loop_
_atom_site_label
_atom_site_type_symbol
_atom_site_fract_x
_atom_site_fract_y
_atom_site_fract_z
_atom_site_U_iso_or_equiv
_atom_site_adp_type
_atom_site_occupancy
_atom_site_site_symmetry_order
_atom_site_calc_flag
_atom_site_refinement_flags_posn
_atom_site_refinement_flags_adp
_atom_site_refinement_flags_occupancy
_atom_site_disorder_assembly
_atom_site_disorder_group
O1 O 0.1038(2) 0.30262(11) 0.91336(14) 0.0350(4) Uani 1 1 d . . . . .
H1 H 0.128888 0.340335 0.854334 0.052 Uiso 1 1 calc R U . . .
C24 C 0.2626(3) 0.27854(15) 0.9875(2) 0.0338(5) Uani 1 1 d . . . . .
H24A H 0.352980 0.254541 0.929822 0.041 Uiso 1 1 calc R U . . .
H24B H 0.235761 0.225814 1.046969 0.041 Uiso 1 1 calc R U . . .
C25 C 0.3413(3) 0.36196(18) 1.0638(2) 0.0405(5) Uani 1 1 d . . . . .
H25A H 0.379438 0.411920 1.005253 0.061 Uiso 1 1 calc R U . . .
H25B H 0.445063 0.339904 1.117933 0.061 Uiso 1 1 calc R U . . .
H25C H 0.250502 0.388329 1.117905 0.061 Uiso 1 1 calc R U . . .
N1 N 0.2636(2) 0.53085(10) 0.55885(13) 0.0182(3) Uani 1 1 d . . . . .
N2 N 0.2036(2) 0.43762(11) 0.72733(14) 0.0211(3) Uani 1 1 d . . . . .
N3 N 0.2773(2) 0.35735(11) 0.53868(15) 0.0292(4) Uani 1 1 d . . . . .
N4 N 0.6256(2) 0.47972(11) 0.59806(14) 0.0199(3) Uani 1 1 d . . . . .
C1 C 0.2243(2) 0.59314(13) 0.65790(16) 0.0196(4) Uani 1 1 d . . . . .
C2 C 0.2222(3) 0.69282(14) 0.66475(17) 0.0246(4) Uani 1 1 d . . . . .
H2 H 0.247966 0.731992 0.593764 0.029 Uiso 1 1 calc R U . . .
C3 C 0.1803(3) 0.73210(15) 0.78173(18) 0.0303(5) Uani 1 1 d . . . . .
H3 H 0.178193 0.800043 0.790936 0.036 Uiso 1 1 calc R U . . .
C4 C 0.1414(3) 0.67474(15) 0.88560(19) 0.0303(5) Uani 1 1 d . . . . .
H4 H 0.112135 0.704266 0.963530 0.036 Uiso 1 1 calc R U . . .
C5 C 0.1446(3) 0.57491(14) 0.87713(17) 0.0251(4) Uani 1 1 d . . . . .
H5 H 0.117752 0.535863 0.947978 0.030 Uiso 1 1 calc R U . . .
C6 C 0.1884(2) 0.53402(13) 0.76179(17) 0.0201(4) Uani 1 1 d . . . . .
C7 C 0.2474(2) 0.43852(13) 0.60664(16) 0.0190(4) Uani 1 1 d . . . . .
C8 C 0.2430(3) 0.34734(13) 0.40247(18) 0.0264(4) Uani 1 1 d . . . . .
H8A H 0.140853 0.304004 0.384971 0.040 Uiso 1 1 calc R U . . .
H8B H 0.349486 0.320710 0.365001 0.040 Uiso 1 1 calc R U . . .
H8C H 0.215285 0.410487 0.364644 0.040 Uiso 1 1 calc R U . . .
C9 C 0.2825(4) 0.26753(15) 0.6102(2) 0.0400(6) Uani 1 1 d . . . . .
H9A H 0.361594 0.274826 0.687912 0.060 Uiso 1 1 calc R U . . .
H9B H 0.328296 0.216146 0.556997 0.060 Uiso 1 1 calc R U . . .
H9C H 0.161169 0.251142 0.633830 0.060 Uiso 1 1 calc R U . . .
C10 C 0.3196(2) 0.56327(12) 0.43746(16) 0.0182(4) Uani 1 1 d . . . . .
C11 C 0.1942(3) 0.61503(12) 0.36459(17) 0.0212(4) Uani 1 1 d . . . . .
H11 H 0.083175 0.630727 0.399265 0.025 Uiso 1 1 calc R U . . .
C12 C 0.2265(3) 0.64529(13) 0.23973(17) 0.0241(4) Uani 1 1 d . . . . .
H12 H 0.140783 0.683402 0.191762 0.029 Uiso 1 1 calc R U . . .
C13 C 0.3831(3) 0.61894(13) 0.18876(17) 0.0234(4) Uani 1 1 d . . . . .
H13 H 0.402723 0.635841 0.102731 0.028 Uiso 1 1 calc R U . . .
C14 C 0.5174(3) 0.56684(13) 0.26142(17) 0.0215(4) Uani 1 1 d . . . . .
C15 C 0.6780(3) 0.54014(13) 0.20469(17) 0.0250(4) Uani 1 1 d . . . . .
H15 H 0.694920 0.557433 0.118402 0.030 Uiso 1 1 calc R U . . .
C16 C 0.8077(3) 0.49006(14) 0.27278(19) 0.0259(4) Uani 1 1 d . . . . .
H16 H 0.911794 0.469439 0.232568 0.031 Uiso 1 1 calc R U . . .
C17 C 0.7883(3) 0.46850(12) 0.40332(18) 0.0235(4) Uani 1 1 d . . . . .
H17 H 0.881811 0.434840 0.450041 0.028 Uiso 1 1 calc R U . . .
C18 C 0.6381(2) 0.49489(12) 0.46453(17) 0.0200(4) Uani 1 1 d . . . . .
C19 C 0.4919(2) 0.54138(12) 0.39215(16) 0.0184(4) Uani 1 1 d . . . . .
C20 C 0.6708(3) 0.56420(13) 0.67916(17) 0.0237(4) Uani 1 1 d . . . . .
H20A H 0.581112 0.616058 0.664117 0.028 Uiso 1 1 calc R U . . .
H20B H 0.791296 0.589423 0.662633 0.028 Uiso 1 1 calc R U . . .
C21 C 0.6670(3) 0.52433(15) 0.81585(18) 0.0280(4) Uani 1 1 d . . . . .
H21A H 0.551329 0.539372 0.852984 0.034 Uiso 1 1 calc R U . . .
H21B H 0.765994 0.551669 0.871807 0.034 Uiso 1 1 calc R U . . .
C22 C 0.6904(3) 0.41415(15) 0.80046(19) 0.0302(5) Uani 1 1 d . . . . .
H22A H 0.791766 0.390230 0.857205 0.036 Uiso 1 1 calc R U . . .
H22B H 0.579730 0.379579 0.820882 0.036 Uiso 1 1 calc R U . . .
C23 C 0.7285(3) 0.40087(15) 0.65996(19) 0.0277(4) Uani 1 1 d . . . . .
H23A H 0.858234 0.407111 0.646935 0.033 Uiso 1 1 calc R U . . .
H23B H 0.685549 0.337561 0.627405 0.033 Uiso 1 1 calc R U . . .

loop_
_atom_site_aniso_label
_atom_site_aniso_U_11
_atom_site_aniso_U_22
_atom_site_aniso_U_33
_atom_site_aniso_U_23
_atom_site_aniso_U_13
_atom_site_aniso_U_12
O1 0.0318(8) 0.0372(8) 0.0357(8) 0.0165(6) 0.0012(6) -0.0079(6)
C24 0.0332(12) 0.0299(11) 0.0387(12) 0.0106(9) 0.0048(9) 0.0011(9)
C25 0.0466(14) 0.0441(13) 0.0303(11) 0.0003(10) -0.0014(9) 0.0057(11)
N1 0.0207(8) 0.0152(7) 0.0190(7) 0.0010(6) 0.0031(6) 0.0004(6)
N2 0.0204(8) 0.0209(7) 0.0219(7) 0.0018(6) 0.0011(6) -0.0030(6)
N3 0.0492(11) 0.0156(7) 0.0220(8) 0.0003(6) -0.0040(7) 0.0012(7)
N4 0.0208(8) 0.0182(7) 0.0206(7) 0.0019(6) 0.0004(6) 0.0015(6)
C1 0.0184(9) 0.0201(9) 0.0204(8) 0.0000(7) 0.0014(7) 0.0031(7)
C2 0.0309(11) 0.0196(9) 0.0232(9) 0.0002(7) 0.0016(8) 0.0054(8)
C3 0.0400(13) 0.0232(9) 0.0272(10) -0.0031(8) -0.0020(8) 0.0113(9)
C4 0.0321(12) 0.0344(11) 0.0244(9) -0.0049(8) 0.0009(8) 0.0133(8)
C5 0.0228(10) 0.0322(11) 0.0204(9) 0.0017(7) 0.0020(7) 0.0048(8)
C6 0.0162(9) 0.0217(9) 0.0224(8) 0.0017(7) 0.0007(7) 0.0006(7)
C7 0.0185(9) 0.0167(8) 0.0214(8) 0.0031(7) -0.0018(6) -0.0003(7)
C8 0.0353(12) 0.0199(9) 0.0240(9) -0.0031(7) 0.0015(8) -0.0008(8)
C9 0.0701(18) 0.0167(9) 0.0321(12) 0.0018(8) -0.0066(11) 0.0007(10)
C10 0.0230(10) 0.0143(8) 0.0174(8) -0.0007(6) 0.0014(7) -0.0022(7)
C11 0.0239(10) 0.0170(9) 0.0227(8) 0.0007(7) 0.0017(7) 0.0009(7)
C12 0.0313(11) 0.0181(8) 0.0222(8) 0.0020(7) -0.0039(7) -0.0009(8)
C13 0.0311(11) 0.0207(9) 0.0183(8) 0.0009(7) 0.0007(7) -0.0051(7)
C14 0.0271(10) 0.0173(8) 0.0203(8) -0.0020(7) 0.0020(7) -0.0056(7)
C15 0.0306(11) 0.0237(9) 0.0214(8) -0.0023(7) 0.0072(7) -0.0064(8)
C16 0.0238(10) 0.0248(9) 0.0300(10) -0.0037(8) 0.0093(8) -0.0023(8)
C17 0.0196(9) 0.0213(9) 0.0295(9) 0.0003(7) 0.0018(7) 0.0000(7)
C18 0.0217(9) 0.0153(8) 0.0230(9) -0.0006(7) 0.0010(7) -0.0032(7)
C19 0.0222(9) 0.0136(8) 0.0197(8) -0.0014(6) 0.0021(7) -0.0030(6)
C20 0.0230(10) 0.0250(9) 0.0230(9) -0.0010(7) -0.0001(7) -0.0026(7)
C21 0.0238(10) 0.0371(11) 0.0226(9) 0.0010(8) -0.0008(7) -0.0009(8)
C22 0.0290(11) 0.0348(11) 0.0263(10) 0.0091(8) -0.0019(8) 0.0032(9)
C23 0.0240(11) 0.0275(10) 0.0314(11) 0.0073(8) 0.0014(8) 0.0076(8)

loop_
_atom_type_symbol
_atom_type_description
_atom_type_scat_dispersion_real
_atom_type_scat_dispersion_imag
_atom_type_scat_source
C C 0.0181 0.0091 'International Tables Vol C Tables 4.2.6.8 and 6.1.1.4'
H H 0.0000 0.0000 'International Tables Vol C Tables 4.2.6.8 and 6.1.1.4'
N N 0.0311 0.0180 'International Tables Vol C Tables 4.2.6.8 and 6.1.1.4'
O O 0.0492 0.0322 'International Tables Vol C Tables 4.2.6.8 and 6.1.1.4'

loop_
_geom_angle_atom_site_label_1
_geom_angle_atom_site_label_2
_geom_angle_atom_site_label_3
_geom_angle
_geom_angle_site_symmetry_1
_geom_angle_site_symmetry_3
_geom_angle_publ_flag
C24 O1 H1 109.5 . . ?
O1 C24 H24A 108.9 . . ?
O1 C24 H24B 108.9 . . ?
O1 C24 C25 113.19(18) . . ?
H24A C24 H24B 107.8 . . ?
C25 C24 H24A 108.9 . . ?
C25 C24 H24B 108.9 . . ?
C24 C25 H25A 109.5 . . ?
C24 C25 H25B 109.5 . . ?
C24 C25 H25C 109.5 . . ?
H25A C25 H25B 109.5 . . ?
H25A C25 H25C 109.5 . . ?
H25B C25 H25C 109.5 . . ?
C1 N1 C10 123.26(14) . . ?
C7 N1 C1 106.29(14) . . ?
C7 N1 C10 130.34(14) . . ?
C7 N2 C6 105.44(14) . . ?
C7 N3 C8 124.97(15) . . ?
C7 N3 C9 116.36(15) . . ?
C8 N3 C9 115.06(15) . . ?
C18 N4 C20 114.84(14) . . ?
C18 N4 C23 118.73(15) . . ?
C23 N4 C20 104.26(14) . . ?
N1 C1 C6 105.69(15) . . ?
C2 C1 N1 131.43(17) . . ?
C2 C1 C6 122.85(17) . . ?
C1 C2 H2 121.9 . . ?
C1 C2 C3 116.15(18) . . ?
C3 C2 H2 121.9 . . ?
C2 C3 H3 119.0 . . ?
C4 C3 C2 121.97(19) . . ?
C4 C3 H3 119.0 . . ?
C3 C4 H4 119.5 . . ?
C5 C4 C3 121.09(18) . . ?
C5 C4 H4 119.5 . . ?
C4 C5 H5 121.0 . . ?
C6 C5 C4 117.98(18) . . ?
C6 C5 H5 121.0 . . ?
N2 C6 C1 109.94(15) . . ?
C5 C6 N2 130.12(16) . . ?
C5 C6 C1 119.94(16) . . ?
N2 C7 N1 112.63(15) . . ?
N2 C7 N3 123.29(16) . . ?
N3 C7 N1 124.06(15) . . ?
N3 C8 H8A 109.5 . . ?
N3 C8 H8B 109.5 . . ?
N3 C8 H8C 109.5 . . ?
H8A C8 H8B 109.5 . . ?
H8A C8 H8C 109.5 . . ?
H8B C8 H8C 109.5 . . ?
N3 C9 H9A 109.5 . . ?
N3 C9 H9B 109.5 . . ?
N3 C9 H9C 109.5 . . ?
H9A C9 H9B 109.5 . . ?
H9A C9 H9C 109.5 . . ?
H9B C9 H9C 109.5 . . ?
C11 C10 N1 115.49(16) . . ?
C11 C10 C19 121.55(16) . . ?
C19 C10 N1 122.93(15) . . ?
C10 C11 H11 119.3 . . ?
C10 C11 C12 121.46(18) . . ?
C12 C11 H11 119.3 . . ?
C11 C12 H12 120.6 . . ?
C13 C12 C11 118.83(17) . . ?
C13 C12 H12 120.6 . . ?
C12 C13 H13 119.3 . . ?
C12 C13 C14 121.44(16) . . ?
C14 C13 H13 119.3 . . ?
C13 C14 C19 120.35(17) . . ?
C15 C14 C13 119.76(16) . . ?
C15 C14 C19 119.88(17) . . ?
C14 C15 H15 119.7 . . ?
C16 C15 C14 120.52(17) . . ?
C16 C15 H15 119.7 . . ?
C15 C16 H16 119.9 . . ?
C15 C16 C17 120.22(18) . . ?
C17 C16 H16 119.9 . . ?
C16 C17 H17 119.1 . . ?
C18 C17 C16 121.85(17) . . ?
C18 C17 H17 119.1 . . ?
N4 C18 C19 119.30(15) . . ?
C17 C18 N4 121.51(16) . . ?
C17 C18 C19 119.17(16) . . ?
C10 C19 C14 115.94(16) . . ?
C10 C19 C18 125.99(15) . . ?
C14 C19 C18 118.05(16) . . ?
N4 C20 H20A 111.1 . . ?
N4 C20 H20B 111.1 . . ?
N4 C20 C21 103.36(15) . . ?
H20A C20 H20B 109.1 . . ?
C21 C20 H20A 111.1 . . ?
C21 C20 H20B 111.1 . . ?
C20 C21 H21A 110.8 . . ?
C20 C21 H21B 110.8 . . ?
C20 C21 C22 104.55(16) . . ?
H21A C21 H21B 108.9 . . ?
C22 C21 H21A 110.8 . . ?
C22 C21 H21B 110.8 . . ?
C21 C22 H22A 110.9 . . ?
C21 C22 H22B 110.9 . . ?
H22A C22 H22B 108.9 . . ?
C23 C22 C21 104.38(16) . . ?
C23 C22 H22A 110.9 . . ?
C23 C22 H22B 110.9 . . ?
N4 C23 C22 102.21(15) . . ?
N4 C23 H23A 111.3 . . ?
N4 C23 H23B 111.3 . . ?
C22 C23 H23A 111.3 . . ?
C22 C23 H23B 111.3 . . ?
H23A C23 H23B 109.2 . . ?

loop_
_geom_bond_atom_site_label_1
_geom_bond_atom_site_label_2
_geom_bond_distance
_geom_bond_site_symmetry_2
_geom_bond_publ_flag
O1 H1 0.8400 . ?
O1 C24 1.416(3) . ?
C24 H24A 0.9900 . ?
C24 H24B 0.9900 . ?
C24 C25 1.507(3) . ?
C25 H25A 0.9800 . ?
C25 H25B 0.9800 . ?
C25 H25C 0.9800 . ?
N1 C1 1.395(2) . ?
N1 C7 1.386(2) . ?
N1 C10 1.434(2) . ?
N2 C6 1.395(2) . ?
N2 C7 1.324(2) . ?
N3 C7 1.360(2) . ?
N3 C8 1.439(2) . ?
N3 C9 1.455(3) . ?
N4 C18 1.421(2) . ?
N4 C20 1.476(2) . ?
N4 C23 1.466(2) . ?
C1 C2 1.388(3) . ?
C1 C6 1.401(2) . ?
C2 H2 0.9500 . ?
C2 C3 1.393(3) . ?
C3 H3 0.9500 . ?
C3 C4 1.393(3) . ?
C4 H4 0.9500 . ?
C4 C5 1.392(3) . ?
C5 H5 0.9500 . ?
C5 C6 1.391(3) . ?
C8 H8A 0.9800 . ?
C8 H8B 0.9800 . ?
C8 H8C 0.9800 . ?
C9 H9A 0.9800 . ?
C9 H9B 0.9800 . ?
C9 H9C 0.9800 . ?
C10 C11 1.374(3) . ?
C10 C19 1.430(3) . ?
C11 H11 0.9500 . ?
C11 C12 1.407(2) . ?
C12 H12 0.9500 . ?
C12 C13 1.364(3) . ?
C13 H13 0.9500 . ?
C13 C14 1.419(3) . ?
C14 C15 1.419(3) . ?
C14 C19 1.437(2) . ?
C15 H15 0.9500 . ?
C15 C16 1.358(3) . ?
C16 H16 0.9500 . ?
C16 C17 1.414(3) . ?
C17 H17 0.9500 . ?
C17 C18 1.375(3) . ?
C18 C19 1.442(2) . ?
C20 H20A 0.9900 . ?
C20 H20B 0.9900 . ?
C20 C21 1.535(3) . ?
C21 H21A 0.9900 . ?
C21 H21B 0.9900 . ?
C21 C22 1.552(3) . ?
C22 H22A 0.9900 . ?
C22 H22B 0.9900 . ?
C22 C23 1.525(3) . ?
C23 H23A 0.9900 . ?
C23 H23B 0.9900 . ?
